data_2224549
loop_
_publ_author_name
'Shi, Hao'

_publ_section_title 4-(4-Chlorophenyl)-7,7-dimethyl-7,8-dihydro-4<i>H</i>-1-benzopyran-2,5(3<i>H</i>,6<i>H</i>)-dione
_journal_coeditor_code BH2260
_journal_issue 1
_journal_name_full 'Acta Crystallographica Section E'
_journal_page_first o56
_journal_paper_doi 10.1107/S1600536809051320
_journal_volume 66
_journal_year 2010
_chemical_formula_iupac 'C17 H17 Cl O3'
_chemical_formula_moiety 'C17 H17 Cl O3'
_chemical_formula_sum 'C17 H17 Cl O3'
_chemical_formula_weight 304.76
_chemical_name_systematic
;
4-(4-Chlorophenyl)-7,7-dimethyl-7,8-dihydro-4<i>H</i>-1-benzopyran-
2,5(3<i>H</i>,6<i>H</i>)-dione
;
_space_group_IT_number 14
_symmetry_cell_setting monoclinic
_symmetry_space_group_name_Hall '-P 2yn'
_symmetry_space_group_name_H-M 'P 1 21/n 1'
_atom_sites_solution_hydrogens geom
_atom_sites_solution_primary direct
_atom_sites_solution_secondary difmap
_audit_creation_method SHELXL-97
_cell_angle_alpha 90.00
_cell_angle_beta 93.9720(10)
_cell_angle_gamma 90.00
_cell_formula_units_Z 4
_cell_length_a 11.9005(12)
_cell_length_b 5.7971(8)
_cell_length_c 22.608(2)
_cell_measurement_reflns_used 1909
_cell_measurement_temperature 298(2)
_cell_measurement_theta_max 22.988
_cell_measurement_theta_min 2.71
_cell_volume 1555.9(3)
_computing_cell_refinement 'SAINT (Bruker, 1999)'
_computing_data_collection 'SMART (Bruker, 1999)'
_computing_data_reduction 'SAINT (Bruker, 1999)'
_computing_molecular_graphics 'ORTEP-3 (Farrugia, 1997)'
_computing_publication_material 'SHELXL-97 (Sheldrick, 2008)'
_computing_structure_refinement 'SHELXL-97 (Sheldrick, 2008)'
_computing_structure_solution 'SHELXS-97 (Sheldrick, 2008)'
_diffrn_ambient_temperature 298(2)
_diffrn_measured_fraction_theta_full 1.000
_diffrn_measured_fraction_theta_max 1.000
_diffrn_measurement_device_type 'Bruker SMART CCD area-detector'
_diffrn_measurement_method '\f and \w'
_diffrn_radiation_monochromator graphite
_diffrn_radiation_source 'fine-focus sealed tube'
_diffrn_radiation_type MoK\a
_diffrn_radiation_wavelength 0.71073
_diffrn_reflns_av_R_equivalents 0.0344
_diffrn_reflns_av_sigmaI/netI 0.0426
_diffrn_reflns_limit_h_max 14
_diffrn_reflns_limit_h_min -12
_diffrn_reflns_limit_k_max 6
_diffrn_reflns_limit_k_min -6
_diffrn_reflns_limit_l_max 20
_diffrn_reflns_limit_l_min -27
_diffrn_reflns_number 7519
_diffrn_reflns_theta_full 25.20
_diffrn_reflns_theta_max 25.20
_diffrn_reflns_theta_min 1.81
_exptl_absorpt_coefficient_mu 0.252
_exptl_absorpt_correction_T_max 0.9191
_exptl_absorpt_correction_T_min 0.8885
_exptl_absorpt_correction_type multi-scan
_exptl_absorpt_process_details '(SADABS; Bruker, 1999)'
_exptl_crystal_colour colorless
_exptl_crystal_density_diffrn 1.301
_exptl_crystal_density_method 'not measured'
_exptl_crystal_description prism
_exptl_crystal_F_000 640
_exptl_crystal_size_max 0.48
_exptl_crystal_size_mid 0.39
_exptl_crystal_size_min 0.34
_refine_diff_density_max 0.486
_refine_diff_density_min -0.512
_refine_ls_extinction_method none
_refine_ls_goodness_of_fit_ref 1.048
_refine_ls_hydrogen_treatment constr
_refine_ls_matrix_type full
_refine_ls_number_constraints 0
_refine_ls_number_parameters 192
_refine_ls_number_reflns 2789
_refine_ls_number_restraints 0
_refine_ls_restrained_S_all 1.048
_refine_ls_R_factor_all 0.1109
_refine_ls_R_factor_gt 0.0621
_refine_ls_shift/su_max 0.000
_refine_ls_shift/su_mean 0.000
_refine_ls_structure_factor_coef Fsqd
_refine_ls_weighting_details 'calc w=1/[\s^2^(Fo^2^)+(0.0667P)^2^+1.4872P] where P=(Fo^2^+2Fc^2^)/3'
_refine_ls_weighting_scheme calc
_refine_ls_wR_factor_gt 0.1477
_refine_ls_wR_factor_ref 0.1859
_reflns_number_gt 1585
_reflns_number_total 2789
_reflns_threshold_expression I>2\s(I)
_cod_data_source_file bh2260.cif
_cod_data_source_block I
_cod_original_sg_symbol_H-M 'P 21/n'
_cod_database_code 2224549
_cod_database_fobs_code 2224549

loop_
_symmetry_equiv_pos_as_xyz
'x, y, z'
'-x+1/2, y+1/2, -z+1/2'
'-x, -y, -z'
'x-1/2, -y-1/2, z-1/2'

loop_
_atom_site_type_symbol
_atom_site_label
_atom_site_fract_x
_atom_site_fract_y
_atom_site_fract_z
_atom_site_U_iso_or_equiv
_atom_site_adp_type
_atom_site_calc_flag
_atom_site_refinement_flags
_atom_site_occupancy
_atom_site_disorder_assembly
_atom_site_disorder_group
Cl Cl1 -0.43477(9) 0.5886(3) 0.12137(6) 0.1069(6) Uani d . 1 . .
O O1 0.1778(2) 0.6708(5) 0.18437(12) 0.0681(8) Uani d . 1 . .
O O2 0.1132(3) 0.5408(7) 0.26641(15) 0.1127(13) Uani d . 1 . .
O O3 0.0220(3) 1.3042(5) 0.07706(14) 0.0936(10) Uani d . 1 . .
C C1 0.1180(4) 0.7039(10) 0.2336(2) 0.0765(13) Uani d . 1 . .
C C2 0.0708(4) 0.9367(9) 0.24091(17) 0.0810(14) Uani d . 1 . .
H H2A 0.1305 1.0395 0.2559 0.097 Uiso calc R 1 . .
H H2B 0.0149 0.9303 0.2701 0.097 Uiso calc R 1 . .
C C3 0.0160(3) 1.0357(7) 0.18295(16) 0.0598(10) Uani d . 1 . .
H H3 0.0049 1.2017 0.1883 0.072 Uiso calc R 1 . .
C C4 0.0969(3) 1.0017(6) 0.13547(15) 0.0505(9) Uani d . 1 . .
C C5 0.0888(3) 1.1459(7) 0.08223(17) 0.0602(10) Uani d . 1 . .
C C6 0.1584(3) 1.0799(8) 0.03203(18) 0.0751(12) Uani d . 1 . .
H H6A 0.1720 1.2168 0.0089 0.090 Uiso calc R 1 . .
H H6B 0.1156 0.9727 0.0064 0.090 Uiso calc R 1 . .
C C7 0.2710(3) 0.9703(7) 0.05132(16) 0.0580(10) Uani d . 1 . .
C C8 0.2544(3) 0.7783(7) 0.09489(18) 0.0631(10) Uani d . 1 . .
H H8A 0.2291 0.6416 0.0731 0.076 Uiso calc R 1 . .
H H8B 0.3265 0.7424 0.1155 0.076 Uiso calc R 1 . .
C C9 0.1725(3) 0.8325(6) 0.13923(16) 0.0518(9) Uani d . 1 . .
C C10 0.3488(4) 1.1568(8) 0.0813(2) 0.0812(13) Uani d . 1 . .
H H10A 0.3137 1.2211 0.1145 0.122 Uiso calc R 1 . .
H H10B 0.3616 1.2767 0.0532 0.122 Uiso calc R 1 . .
H H10C 0.4195 1.0883 0.0947 0.122 Uiso calc R 1 . .
C C11 0.3302(4) 0.8824(9) -0.0017(2) 0.0955(15) Uani d . 1 . .
H H11A 0.4020 0.8187 0.0115 0.143 Uiso calc R 1 . .
H H11B 0.3409 1.0077 -0.0285 0.143 Uiso calc R 1 . .
H H11C 0.2849 0.7653 -0.0217 0.143 Uiso calc R 1 . .
C C12 -0.0981(3) 0.9254(6) 0.16736(15) 0.0524(9) Uani d . 1 . .
C C13 -0.1075(3) 0.7218(7) 0.13616(17) 0.0585(10) Uani d . 1 . .
H H13 -0.0428 0.6531 0.1235 0.070 Uiso calc R 1 . .
C C14 -0.2100(3) 0.6170(7) 0.12320(17) 0.0636(10) Uani d . 1 . .
H H14 -0.2141 0.4778 0.1027 0.076 Uiso calc R 1 . .
C C15 -0.3048(3) 0.7190(8) 0.14062(17) 0.0638(11) Uani d . 1 . .
C C16 -0.3001(3) 0.9189(9) 0.17169(18) 0.0719(12) Uani d . 1 . .
H H16 -0.3658 0.9854 0.1838 0.086 Uiso calc R 1 . .
C C17 -0.1966(3) 1.0245(7) 0.18543(17) 0.0666(11) Uani d . 1 . .
H H17 -0.1932 1.1618 0.2068 0.080 Uiso calc R 1 . .

loop_
_atom_site_aniso_label
_atom_site_aniso_U_11
_atom_site_aniso_U_22
_atom_site_aniso_U_33
_atom_site_aniso_U_12
_atom_site_aniso_U_13
_atom_site_aniso_U_23
Cl1 0.0534(6) 0.1496(13) 0.1172(11) -0.0213(7) 0.0011(6) 0.0253(9)
O1 0.0610(16) 0.0693(18) 0.0721(18) -0.0014(13) -0.0099(14) 0.0155(15)
O2 0.128(3) 0.132(3) 0.075(2) -0.020(2) -0.0128(19) 0.040(2)
O3 0.110(2) 0.074(2) 0.097(2) 0.0438(19) 0.0137(19) 0.0108(18)
C1 0.072(3) 0.101(4) 0.054(3) -0.020(3) -0.017(2) 0.008(3)
C2 0.081(3) 0.110(4) 0.050(2) -0.024(3) -0.004(2) -0.018(3)
C3 0.064(2) 0.057(2) 0.059(2) -0.0037(19) 0.0033(18) -0.0186(19)
C4 0.0476(18) 0.048(2) 0.055(2) -0.0025(16) -0.0024(15) -0.0082(18)
C5 0.060(2) 0.053(2) 0.067(3) 0.0078(19) -0.0015(19) -0.001(2)
C6 0.073(3) 0.091(3) 0.061(2) 0.014(2) 0.002(2) 0.007(2)
C7 0.055(2) 0.062(2) 0.057(2) 0.0042(18) 0.0022(17) -0.002(2)
C8 0.051(2) 0.055(2) 0.084(3) 0.0043(18) 0.0070(19) 0.001(2)
C9 0.0462(19) 0.051(2) 0.057(2) -0.0052(17) -0.0076(16) 0.0054(19)
C10 0.073(3) 0.069(3) 0.101(3) -0.013(2) 0.002(2) 0.005(3)
C11 0.092(3) 0.110(4) 0.087(3) 0.014(3) 0.025(3) -0.007(3)
C12 0.056(2) 0.054(2) 0.047(2) 0.0089(17) 0.0058(16) -0.0044(18)
C13 0.0450(19) 0.062(2) 0.068(2) 0.0058(17) 0.0046(17) -0.014(2)
C14 0.053(2) 0.066(3) 0.071(3) -0.0035(19) -0.0004(18) -0.002(2)
C15 0.050(2) 0.081(3) 0.061(2) -0.002(2) 0.0028(18) 0.018(2)
C16 0.053(2) 0.094(3) 0.071(3) 0.020(2) 0.022(2) 0.018(3)
C17 0.077(3) 0.064(3) 0.060(2) 0.015(2) 0.015(2) -0.004(2)

loop_
_atom_type_symbol
_atom_type_description
_atom_type_scat_dispersion_real
_atom_type_scat_dispersion_imag
_atom_type_scat_source
C C 0.0033 0.0016 'International Tables Vol C Tables 4.2.6.8 and 6.1.1.4'
H H 0.0000 0.0000 'International Tables Vol C Tables 4.2.6.8 and 6.1.1.4'
O O 0.0106 0.0060 'International Tables Vol C Tables 4.2.6.8 and 6.1.1.4'
Cl Cl 0.1484 0.1585 'International Tables Vol C Tables 4.2.6.8 and 6.1.1.4'

loop_
_geom_angle_atom_site_label_1
_geom_angle_atom_site_label_2
_geom_angle_atom_site_label_3
_geom_angle_site_symmetry_1
_geom_angle_site_symmetry_3
_geom_angle
_geom_angle_publ_flag
C1 O1 C9 . . 120.2(3) ?
O2 C1 O1 . . 116.0(5) ?
O2 C1 C2 . . 127.8(5) ?
O1 C1 C2 . . 116.2(4) ?
C1 C2 C3 . . 112.9(3) ?
C1 C2 H2A . . 109.0 ?
C3 C2 H2A . . 109.0 ?
C1 C2 H2B . . 109.0 ?
C3 C2 H2B . . 109.0 ?
H2A C2 H2B . . 107.8 ?
C4 C3 C12 . . 112.6(3) ?
C4 C3 C2 . . 107.8(3) ?
C12 C3 C2 . . 111.1(3) ?
C4 C3 H3 . . 108.4 ?
C12 C3 H3 . . 108.4 ?
C2 C3 H3 . . 108.4 ?
C9 C4 C5 . . 118.7(3) ?
C9 C4 C3 . . 121.0(3) ?
C5 C4 C3 . . 120.2(3) ?
O3 C5 C4 . . 121.1(4) ?
O3 C5 C6 . . 120.8(4) ?
C4 C5 C6 . . 117.9(3) ?
C5 C6 C7 . . 114.3(3) ?
C5 C6 H6A . . 108.7 ?
C7 C6 H6A . . 108.7 ?
C5 C6 H6B . . 108.7 ?
C7 C6 H6B . . 108.7 ?
H6A C6 H6B . . 107.6 ?
C8 C7 C6 . . 110.1(3) ?
C8 C7 C11 . . 110.9(3) ?
C6 C7 C11 . . 111.2(3) ?
C8 C7 C10 . . 109.3(3) ?
C6 C7 C10 . . 108.8(3) ?
C11 C7 C10 . . 106.5(3) ?
C9 C8 C7 . . 114.1(3) ?
C9 C8 H8A . . 108.7 ?
C7 C8 H8A . . 108.7 ?
C9 C8 H8B . . 108.7 ?
C7 C8 H8B . . 108.7 ?
H8A C8 H8B . . 107.6 ?
C4 C9 O1 . . 122.9(3) ?
C4 C9 C8 . . 126.0(3) ?
O1 C9 C8 . . 110.9(3) ?
C7 C10 H10A . . 109.5 ?
C7 C10 H10B . . 109.5 ?
H10A C10 H10B . . 109.5 ?
C7 C10 H10C . . 109.5 ?
H10A C10 H10C . . 109.5 ?
H10B C10 H10C . . 109.5 ?
C7 C11 H11A . . 109.5 ?
C7 C11 H11B . . 109.5 ?
H11A C11 H11B . . 109.5 ?
C7 C11 H11C . . 109.5 ?
H11A C11 H11C . . 109.5 ?
H11B C11 H11C . . 109.5 ?
C13 C12 C17 . . 117.7(3) ?
C13 C12 C3 . . 121.3(3) ?
C17 C12 C3 . . 121.0(3) ?
C14 C13 C12 . . 121.9(3) ?
C14 C13 H13 . . 119.1 ?
C12 C13 H13 . . 119.1 ?
C15 C14 C13 . . 119.2(4) ?
C15 C14 H14 . . 120.4 ?
C13 C14 H14 . . 120.4 ?
C16 C15 C14 . . 121.2(4) ?
C16 C15 Cl1 . . 120.2(3) ?
C14 C15 Cl1 . . 118.6(4) ?
C15 C16 C17 . . 119.8(4) ?
C15 C16 H16 . . 120.1 ?
C17 C16 H16 . . 120.1 ?
C16 C17 C12 . . 120.2(4) ?
C16 C17 H17 . . 119.9 ?
C12 C17 H17 . . 119.9 ?

loop_
_geom_bond_atom_site_label_1
_geom_bond_atom_site_label_2
_geom_bond_site_symmetry_2
_geom_bond_distance
_geom_bond_publ_flag
Cl1 C15 . 1.749(4) ?
O1 C1 . 1.374(5) ?
O1 C9 . 1.384(4) ?
O2 C1 . 1.206(5) ?
O3 C5 . 1.214(4) ?
C1 C2 . 1.475(7) ?
C2 C3 . 1.534(6) ?
C2 H2A . 0.9700 ?
C2 H2B . 0.9700 ?
C3 C4 . 1.503(5) ?
C3 C12 . 1.520(5) ?
C3 H3 . 0.9800 ?
C4 C9 . 1.330(5) ?
C4 C5 . 1.463(5) ?
C5 C6 . 1.501(5) ?
C6 C7 . 1.519(5) ?
C6 H6A . 0.9700 ?
C6 H6B . 0.9700 ?
C7 C8 . 1.509(5) ?
C7 C11 . 1.520(6) ?
C7 C10 . 1.549(5) ?
C8 C9 . 1.480(5) ?
C8 H8A . 0.9700 ?
C8 H8B . 0.9700 ?
C10 H10A . 0.9600 ?
C10 H10B . 0.9600 ?
C10 H10C . 0.9600 ?
C11 H11A . 0.9600 ?
C11 H11B . 0.9600 ?
C11 H11C . 0.9600 ?
C12 C13 . 1.376(5) ?
C12 C17 . 1.392(5) ?
C13 C14 . 1.375(5) ?
C13 H13 . 0.9300 ?
C14 C15 . 1.357(5) ?
C14 H14 . 0.9300 ?
C15 C16 . 1.354(6) ?
C16 C17 . 1.391(6) ?
C16 H16 . 0.9300 ?
C17 H17 . 0.9300 ?

loop_
_geom_torsion_atom_site_label_1
_geom_torsion_atom_site_label_2
_geom_torsion_atom_site_label_3
_geom_torsion_atom_site_label_4
_geom_torsion_site_symmetry_1
_geom_torsion_site_symmetry_2
_geom_torsion_site_symmetry_3
_geom_torsion_site_symmetry_4
_geom_torsion
_geom_torsion_publ_flag
C9 O1 C1 O2 . . . . 169.1(3) ?
C9 O1 C1 C2 . . . . -12.9(5) ?
O2 C1 C2 C3 . . . . -138.5(4) ?
O1 C1 C2 C3 . . . . 43.7(5) ?
C1 C2 C3 C4 . . . . -48.0(5) ?
C1 C2 C3 C12 . . . . 75.9(4) ?
C12 C3 C4 C9 . . . . -97.0(4) ?
C2 C3 C4 C9 . . . . 26.0(5) ?
C12 C3 C4 C5 . . . . 79.1(4) ?
C2 C3 C4 C5 . . . . -157.9(3) ?
C9 C4 C5 O3 . . . . -179.1(4) ?
C3 C4 C5 O3 . . . . 4.7(5) ?
C9 C4 C5 C6 . . . . 6.0(5) ?
C3 C4 C5 C6 . . . . -170.1(3) ?
O3 C5 C6 C7 . . . . 152.0(4) ?
C4 C5 C6 C7 . . . . -33.1(5) ?
C5 C6 C7 C8 . . . . 49.9(5) ?
C5 C6 C7 C11 . . . . 173.2(4) ?
C5 C6 C7 C10 . . . . -69.9(5) ?
C6 C7 C8 C9 . . . . -41.4(4) ?
C11 C7 C8 C9 . . . . -164.8(3) ?
C10 C7 C8 C9 . . . . 78.1(4) ?
C5 C4 C9 O1 . . . . -172.3(3) ?
C3 C4 C9 O1 . . . . 3.8(5) ?
C5 C4 C9 C8 . . . . 2.4(5) ?
C3 C4 C9 C8 . . . . 178.5(3) ?
C1 O1 C9 C4 . . . . -12.2(5) ?
C1 O1 C9 C8 . . . . 172.4(3) ?
C7 C8 C9 C4 . . . . 16.7(5) ?
C7 C8 C9 O1 . . . . -168.1(3) ?
C4 C3 C12 C13 . . . . 35.1(5) ?
C2 C3 C12 C13 . . . . -86.0(4) ?
C4 C3 C12 C17 . . . . -146.4(3) ?
C2 C3 C12 C17 . . . . 92.5(4) ?
C17 C12 C13 C14 . . . . -0.3(5) ?
C3 C12 C13 C14 . . . . 178.2(4) ?
C12 C13 C14 C15 . . . . 1.3(6) ?
C13 C14 C15 C16 . . . . -1.6(6) ?
C13 C14 C15 Cl1 . . . . 177.7(3) ?
C14 C15 C16 C17 . . . . 0.9(6) ?
Cl1 C15 C16 C17 . . . . -178.3(3) ?
C15 C16 C17 C12 . . . . 0.0(6) ?
C13 C12 C17 C16 . . . . -0.3(5) ?
C3 C12 C17 C16 . . . . -178.8(3) ?

loop_
_cod_related_entry_id
_cod_related_entry_database
_cod_related_entry_code
1 ChemSpider 3031887
